data_2004427
loop_
_publ_author_name
'Lahrahar, N.'
'Marsau, P.'
'Bouas-Laurent, H.'
'Desvergne, J.-P.'
'Fages, F.'

_publ_section_title
;
 Molecular, Crystal Structure and Fluorescence Emission Properties of
 Diprotonated
 7,10,19,22-Tetraoxa-4,13-diaza[16.8^4,13^](9,10)anthracenophane
 (<i>A</i>~33~.2H^+^)
;
_journal_issue 1
_journal_name_full 'Acta Crystallographica Section C'
_journal_page_first 113
_journal_page_last 116
_journal_paper_doi 10.1107/S0108270195007979
_journal_volume 52
_journal_year 1996
_chemical_formula_analytical 'C32 H44 N2 O4, 2H Cl O4,C7 H8'
_chemical_formula_moiety 'C32 H44 N2 O4, 2H Cl O4,C7 H8'
_chemical_formula_sum 'C39 H54 Cl2 N2 O12'
_chemical_formula_weight 813.8
_chemical_name_systematic
;
7,10,19,22-Tetraoxa-4,13-diaza[16.8^4,13^](9,10) anthracenophane,
(HClO~4~)~2~,C~6~H~5~CH~3~
;
_space_group_IT_number 1
_symmetry_cell_setting triclinic
_symmetry_space_group_name_Hall 'P 1'
_symmetry_space_group_name_H-M 'P 1'
_cell_angle_alpha 110.450(10)
_cell_angle_beta 92.53(2)
_cell_angle_gamma 107.300(10)
_cell_formula_units_Z 1
_cell_length_a 8.818(2)
_cell_length_b 10.8750(10)
_cell_length_c 12.023(2)
_cell_measurement_reflns_used 25
_cell_measurement_temperature 293
_cell_measurement_theta_max 21
_cell_measurement_theta_min 6.5
_cell_volume 1017.2(3)
_computing_cell_refinement 'Structure Determination Package'
_computing_data_collection 'Structure Determination Package (Enraf-Nonius, 1985)'
_computing_data_reduction 'local programs'
_computing_molecular_graphics 'local program'
_computing_publication_material 'local program'
_computing_structure_refinement 'local programs'
_computing_structure_solution 'MITHRIL (Gilmore, 1983)'
_diffrn_ambient_temperature 293
_diffrn_measurement_device 'Enraf Nonius CAD-4'
_diffrn_measurement_method \q/2\q
_diffrn_radiation_monochromator graphite
_diffrn_radiation_source Xray_tube
_diffrn_radiation_type CuK\a
_diffrn_radiation_wavelength 1.54178
_diffrn_reflns_av_R_equivalents 0.0231
_diffrn_reflns_limit_h_max 10
_diffrn_reflns_limit_h_min -10
_diffrn_reflns_limit_k_max 12
_diffrn_reflns_limit_k_min 0
_diffrn_reflns_limit_l_max 14
_diffrn_reflns_limit_l_min -14
_diffrn_reflns_number 3460
_diffrn_reflns_theta_max 65.
_diffrn_reflns_theta_min 2.0
_diffrn_standards_decay_% 0
_diffrn_standards_interval_count 150
_diffrn_standards_interval_time 90
_diffrn_standards_number 1
_exptl_absorpt_coefficient_mu 1.971
_exptl_absorpt_correction_T_max 1.000
_exptl_absorpt_correction_T_min 0.935
_exptl_absorpt_correction_type 'empirical, \y scans (North, Phillips & Mathews, 1968)'
_exptl_crystal_colour colourless
_exptl_crystal_density_diffrn 1.328
_exptl_crystal_description prism
_exptl_crystal_F_000 432
_exptl_crystal_size_max 0.37
_exptl_crystal_size_mid 0.20
_exptl_crystal_size_min 0.10
_refine_diff_density_max 0.1
_refine_diff_density_min -0.1
_refine_ls_extinction_method none
_refine_ls_goodness_of_fit_obs 1.47
_refine_ls_hydrogen_treatment 'H atoms refined isotropically'
_refine_ls_matrix_type 'block diagonal'
_refine_ls_number_parameters 704
_refine_ls_number_reflns 2315
_refine_ls_R_factor_obs 0.060
_refine_ls_shift/esd_max 0.27
_refine_ls_structure_factor_coef F
_refine_ls_weighting_details 'w = 1/(\s^2^(F)+0.0004F^2^)'
_refine_ls_weighting_scheme calc
_refine_ls_wR_factor_obs 0.048
_reflns_number_observed 2315
_reflns_number_total 2710
_reflns_observed_criterion I>3\s(I)
_cod_data_source_file pa1177.cif
_cod_data_source_block a
_cod_depositor_comments
;
The following automatic conversions were performed:

'_geom_bond_publ_flag' value 'No' changed to 'no' according to
/home/saulius/struct/CIF-dictionaries/cif_core.dic dictionary named
'cif_core.dic' version 2.4.1 from 2010-06-29 (52
times).

'_geom_angle_publ_flag' value 'No' changed to 'no' according
to /home/saulius/struct/CIF-dictionaries/cif_core.dic dictionary
named 'cif_core.dic' version 2.4.1 from 2010-06-29 (122
times).

'_geom_torsion_publ_flag' value 'No' changed to 'no'
according to /home/saulius/struct/CIF-dictionaries/cif_core.dic
dictionary named 'cif_core.dic' version 2.4.1 from 2010-06-29 (78
times).

Automatic conversion script
Id: cif_fix_values 1715 2011-07-08 13:25:40Z adriana 

The following automatic conversions were performed:

'_refine_ls_weighting_scheme' value '1/(\s^2^(F)+0.0004F^2^)' was
changed to 'calc'. New tag '_refine_ls_weighting_details' was
created. The value of the new tag was set to 'w =
1/(\s^2^(F)+0.0004F^2^)'.

Automatic conversion script
Id: cif_fix_values 3143 2015-03-26 13:38:13Z robertas 
;
_cod_original_cell_volume 1017.1(4)
_cod_original_formula_sum 'C39 H54 N2 O12 Cl2'
_cod_database_code 2004427

loop_
_symmetry_equiv_pos_as_xyz
x,y,z

loop_
_atom_site_aniso_label
_atom_site_aniso_U_11
_atom_site_aniso_U_22
_atom_site_aniso_U_33
_atom_site_aniso_U_12
_atom_site_aniso_U_13
_atom_site_aniso_U_23
_atom_site_aniso_type_symbol
C(1) 0.054(5) 0.071(5) 0.045(4) 0.021(4) 0.014(4) 0.020(4) C
C(2) 0.045(5) 0.082(6) 0.054(5) 0.024(4) 0.015(4) 0.033(4) C
C(3) 0.070(6) 0.087(6) 0.062(5) 0.025(5) 0.021(4) 0.038(5) C
C(4) 0.093(7) 0.104(7) 0.097(7) 0.036(6) 0.041(6) 0.059(6) C
C(5) 0.067(6) 0.070(6) 0.091(6) 0.004(5) 0.022(5) 0.037(5) C
C(6) 0.074(6) 0.074(6) 0.061(5) 0.026(5) 0.020(5) 0.029(5) C
C(7) 0.049(5) 0.069(5) 0.057(5) 0.020(4) 0.019(4) 0.030(4) C
C(8) 0.048(5) 0.069(5) 0.051(4) 0.017(4) 0.012(4) 0.020(4) C
C(9) 0.068(5) 0.063(5) 0.047(4) 0.025(4) 0.017(4) 0.027(4) C
C(10) 0.085(6) 0.081(6) 0.053(5) 0.022(5) 0.013(5) 0.027(5) C
C(11) 0.091(7) 0.072(6) 0.094(7) 0.024(5) 0.012(5) 0.050(5) C
C(12) 0.077(6) 0.062(5) 0.087(6) 0.033(5) 0.016(5) 0.025(5) C
C(13) 0.055(5) 0.066(6) 0.060(5) 0.015(4) 0.012(4) 0.014(4) C
C(14) 0.041(5) 0.062(5) 0.058(5) 0.013(4) 0.011(4) 0.020(4) C
C(15) 0.053(5) 0.074(6) 0.052(5) 0.024(4) 0.009(4) 0.019(4) C
C(16) 0.069(6) 0.078(6) 0.045(4) 0.019(5) 0.005(4) 0.012(4) C
C(17) 0.052(5) 0.093(6) 0.051(5) 0.017(5) 0.011(4) 0.020(5) C
C(18) 0.067(6) 0.162(9) 0.052(5) 0.039(6) 0.013(5) 0.012(6) C
C(19) 0.051(5) 0.103(7) 0.063(5) 0.010(5) 0.011(4) 0.021(5) C
N(20) 0.046(4) 0.061(4) 0.084(5) 0.014(3) 0.013(4) 0.021(4) N
C(21) 0.067(6) 0.067(6) 0.083(6) 0.009(5) 0.008(5) 0.029(5) C
C(22) 0.089(7) 0.077(6) 0.084(6) 0.017(5) 0.017(5) 0.034(5) C
C(23) 0.089(4) 0.068(3) 0.070(4) 0.030(3) 0.017(3) 0.028(3) C
C(24) 0.083(7) 0.078(6) 0.061(5) 0.021(5) 0.003(5) 0.027(5) C
C(25) 0.108(8) 0.099(7) 0.081(6) 0.003(6) 0.002(6) 0.050(6) C
C(26) 0.095(4) 0.066(4) 0.071(4) 0.014(3) 0.018(3) 0.025(3) C
C(27) 0.084(7) 0.094(7) 0.080(6) 0.007(6) 0.025(5) 0.032(6) C
C(28) 0.069(6) 0.098(7) 0.097(7) 0.035(6) 0.024(5) 0.035(6) C
C(29) 0.051(5) 0.061(5) 0.070(5) 0.019(4) 0.019(4) 0.012(4) C
N(30) 0.060(4) 0.053(4) 0.081(5) 0.029(3) 0.018(3) 0.017(3) N
C(31) 0.104(7) 0.085(7) 0.060(5) 0.055(6) 0.003(5) 0.003(5) C
C(32) 0.135(9) 0.066(6) 0.095(7) 0.033(6) 0.003(6) 0.026(5) C
O(33) 0.110(5) 0.088(4) 0.076(4) 0.028(4) 0.007(3) 0.028(3) O
C(34) 0.101(7) 0.071(6) 0.103(7) 0.020(6) 0.002(6) 0.040(6) C
C(35) 0.128(8) 0.087(7) 0.100(7) 0.052(6) 0.018(6) 0.055(6) C
O(36) 0.104(5) 0.066(4) 0.082(4) 0.034(3) 0.005(3) 0.032(3) O
C(37) 0.082(7) 0.095(7) 0.097(7) 0.040(6) 0.011(5) 0.043(6) C
C(38) 0.058(6) 0.075(6) 0.127(8) 0.028(5) 0.030(5) 0.040(6) C
Cl(40) 0.128(2) 0.114(2) 0.0580(10) 0.069(2) 0.0110(10) 0.0090(10) CL
O(41) 0.52(2) 0.274(13) 0.163(9) 0.208(13) 0.040(11) 0.120(9) O
O(42) 0.185(8) 0.130(6) 0.100(5) 0.048(6) -0.005(5) -0.036(4) O
O(43) 0.131(7) 0.199(9) 0.210(9) 0.063(7) -0.002(6) -0.005(7) O
O(44) 0.236(9) 0.104(6) 0.130(6) 0.047(6) 0.114(6) 0.024(5) O
Cl(50) 0.098(2) 0.072(2) 0.0700(10) 0.0250(10) -0.0010(10) 0.0180(10) CL
O(51) 0.131(6) 0.111(5) 0.115(5) 0.035(5) -0.037(4) 0.004(4) O
O(52) 0.129(6) 0.092(5) 0.138(6) 0.034(4) -0.026(5) -0.019(4) O
O(53) 0.285(12) 0.316(13) 0.188(9) -0.107(10) -0.070(8) 0.190(10) O
O(54) 0.165(8) 0.200(9) 0.285(11) 0.139(7) -0.006(7) -0.037(8) O
C(60) 0.166(10) 0.125(8) 0.058(6) 0.087(8) 0.036(6) 0.046(6) C
C(61) 0.254(14) 0.180(11) 0.103(8) 0.154(11) 0.086(9) 0.078(8) C
C(62) 0.174(11) 0.118(9) 0.083(7) 0.081(8) 0.045(7) 0.037(6) C
C(63) 0.128(9) 0.166(11) 0.105(8) 0.063(8) 0.041(7) 0.068(8) C
C(64) 0.138(9) 0.120(8) 0.044(5) 0.059(7) 0.014(5) 0.047(5) C
C(65) 0.173(12) 0.217(13) 0.057(6) 0.060(10) 0.023(7) 0.076(8) C
C(66) 0.176(12) 0.174(11) 0.063(7) -0.058(9) -0.020(7) 0.039(7) C

loop_
_atom_site_label
_atom_site_fract_x
_atom_site_fract_y
_atom_site_fract_z
_atom_site_U_iso_or_equiv
_atom_site_thermal_displace_type
_atom_site_type_symbol
C(1) .1506(8) .7959(7) 1.0104(6) 4.5(3) Beq C
C(2) .1012(8) .6485(7) .9689(6) 4.5(3) Beq C
C(3) .1041(9) .5761(8) 1.0465(6) 5.5(3) Beq C
C(4) .05000(10) .4360(9) 1.0056(8) 7.2(4) Beq C
C(5) -.0184(9) .3564(8) .8865(7) 6.2(4) Beq C
C(6) -.0199(9) .4175(7) .8063(6) 5.4(3) Beq C
C(7) .0458(8) .5659(7) .8439(6) 4.4(3) Beq C
C(8) .0516(8) .6288(7) .7571(6) 4.5(3) Beq C
C(9) .0951(8) .7752(7) .7990(6) 4.5(3) Beq C
C(10) .0927(9) .8462(8) .7201(6) 5.8(3) Beq C
C(11) .1213(10) .9867(8) .7616(7) 6.4(4) Beq C
C(12) .1499(9) 1.0629(8) .8851(7) 5.8(3) Beq C
C(13) .1616(9) 1.0040(7) .9661(6) 5.1(3) Beq C
C(14) .1353(8) .8566(7) .9259(6) 4.4(3) Beq C
C(15) .0186(8) .5390(8) .6235(6) 4.8(3) Beq C
C(16) .1422(9) .4623(8) .5834(6) 5.4(3) Beq C
C(17) .2161(9) .8833(8) 1.1404(6) 5.4(3) Beq C
C(18) .3916(10) .9754(10) 1.1697(7) 8.0(4) Beq C
C(19) .4955(9) .9116(9) 1.0941(6) 6.2(3) Beq C
N(20) .6701(6) .9975(6) 1.1335(5) 5.3(3) Beq N
C(21) .7193(9) 1.1396(8) 1.1250(7) 6.0(3) Beq C
C(22) .6474(10) 1.1440(8) 1.0129(7) 6.7(4) Beq C
O(23) .6926(6) 1.0622(5) .9101(4) 5.9(2) Beq O
C(24) .5992(10) 1.0392(8) .8013(6) 6.0(3) Beq C
C(25) .6489(11) .9417(9) .6991(7) 7.8(4) Beq C
O(26) .6003(6) .8105(5) .7096(4) 6.3(2) Beq O
C(27) .6454(10) .7135(8) .6187(7) 7.2(4) Beq C
C(28) .6029(9) .5745(8) .6402(7) 6.8(4) Beq C
C(29) .3108(8) .5541(7) .6434(6) 5.1(3) Beq C
N(30) .4293(7) .4833(6) .5892(5) 5.0(2) Beq N
C(31) .4040(10) .3412(8) .5954(6) 6.7(4) Beq C
C(32) .3775(12) .3311(9) .7121(8) 8.0(4) Beq C
O(33) .5050(7) .4229(5) .8012(5) 7.4(3) Beq O
C(34) .4769(11) .4352(8) .9190(8) 7.3(4) Beq C
C(35) .6167(11) .5430(9) 1.0056(8) 7.6(4) Beq C
O(36) .6248(7) .6763(5) 1.0043(5) 6.5(2) Beq O
C(37) .7582(10) .7889(8) 1.0872(7) 6.9(4) Beq C
C(38) .7771(9) .9213(8) 1.0699(8) 6.7(4) Beq C
Cl(40)* .3530(3) .3552(3) .2559(2) 7.90(10) Beq CL
O(41) .3812(18) .2767(12) .3182(8) 22.9(8) Beq O
O(42) .4064(9) .4824(7) .3439(6) 12.9(4) Beq O
O(43) .1905(10) .3128(9) .2187(8) 16.0(5) Beq O
O(44) .4329(10) .3281(7) .1645(6) 12.8(4) Beq O
Cl(50) .7664(3) 1.1183(2) 1.4633(2) 6.60(10) Beq CL
O(51) .8906(8) 1.1304(7) 1.5445(6) 10.6(3) Beq O
O(52) .6848(8) .9768(6) 1.3828(6) 11.1(3) Beq O
O(53) .8266(14) 1.1856(12) 1.3926(9) 22.8(7) Beq O
O(54) .6591(10) 1.1690(9) 1.5313(9) 18.6(5) Beq O
C(60) .9674(12) .7990(9) .3978(7) 8.2(5) Beq C
C(61) 1.1049(16) .9170(13) .4371(9) 11.9(6) Beq C
C(62) 1.2605(13) .9167(10) .4497(8) 9.2(5) Beq C
C(63) 1.2732(12) .7849(11) .4104(8) 9.8(5) Beq C
C(64) 1.1383(11) .6614(9) .3710(7) 7.3(4) Beq C
C(65) .9894(13) .6692(12) .3611(7) 11.3(6) Beq C
C(66) .8504(14) .5495(12) .3202(8) 13.3(6) Beq C
H(103) .146(7) .639(6) 1.134(5) 7.0 Biso H
H(104) .061(7) .397(6) 1.058(5) 7.6 Biso H
H(105) -.047(6) .269(5) .863(5) 5.0 Biso H
H(106) -.065(6) .352(5) .718(5) 4.5 Biso H
H(110) .060(6) .792(5) .632(4) 4.1 Biso H
H(111) .111(8) 1.032(7) .697(6) 8.0 Biso H
H(112) .158(7) 1.145(6) .914(5) 7.5 Biso H
H(113) .188(5) 1.063(4) 1.054(3) 3.8 Biso H
H(115) -.084(7) .474(6) .602(5) 6.5 Biso H
H(215) .024(6) .597(5) .576(4) 4.8 Biso H
H(116) .125(7) .373(6) .604(5) 6.1 Biso H
H(216) .121(6) .435(5) .494(4) 3.9 Biso H
H(129) .333(6) .657(5) .642(4) 4.3 Biso H
H(229) .314(5) .577(5) .728(4) 2.5 Biso H
H(117) .156(6) .943(5) 1.165(5) 5.4 Biso H
H(217) .202(6) .832(5) 1.194(4) 4.3 Biso H
H(118) .385(10) 1.066(8) 1.158(7) 14.4 Biso H
H(218) .447(6) 1.010(5) 1.265(4) 4.3 Biso H
H(119) .465(7) .818(6) 1.122(6) 8.1 Biso H
H(219) .462(7) .888(6) 1.009(5) 5.5 Biso H
H(121) .694(8) 1.202(7) 1.197(6) 9.3 Biso H
H(221) .828(7) 1.179(6) 1.145(5) 5.6 Biso H
H(122) .536(7) 1.091(6) .986(6) 8.0 Biso H
H(222) .709(7) 1.241(6) 1.024(5) 7.1 Biso H
H(124) .490(6) .994(5) .797(4) 4.2 Biso H
H(224) .637(8) 1.130(6) .774(6) 8.7 Biso H
H(125) .593(7) .942(6) .614(5) 6.2 Biso H
H(225) .784(6) .975(5) .705(5) 5.2 Biso H
H(127) .579(7) .694(6) .524(5) 6.8 Biso H
H(227) .775(6) .743(5) .623(4) 4.3 Biso H
H(128) .679(7) .514(5) .599(5) 5.7 Biso H
H(228) .623(7) .599(6) .737(5) 7.7 Biso H
H(131) .311(8) .282(6) .526(6) 8.2 Biso H
H(231) .511(8) .330(7) .572(6) 9.4 Biso H
H(132) .291(10) .380(8) .756(8) 14.2 Biso H
H(232) .383(8) .239(6) .719(6) 7.5 Biso H
H(134) .390(10) .468(8) .936(7) 12.6 Biso H
H(234) .450(7) .347(6) .934(5) 7.1 Biso H
H(135) .610(8) .550(6) 1.101(5) 8.1 Biso H
H(235) .733(8) .520(6) .982(6) 8.0 Biso H
H(137) .743(8) .812(7) 1.185(6) 10.4 Biso H
H(237) .875(8) .769(7) 1.078(5) 7.6 Biso H
H(138) .899(7) .978(6) 1.115(5) 7.4 Biso H
H(238) .741(6) .893(5) .969(4) 3.9 Biso H
H(160) .837(9) .789(8) .379(7) 12.3 Biso H
H(161) 1.086(10) .999(8) .463(7) 13.5 Biso H
H(162) 1.363(9) 1.014(7) .480(6) 10.4 Biso H
H(163) 1.392(7) .767(6) .403(5) 7.5 Biso H
H(164) 1.119(9) .565(8) .322(7) 11.5 Biso H
H(166) .801(9) .524(8) .369(7) 12.6 Biso H
H(266) .794(9) .579(8) .290(7) 12.4 Biso H
H(366) .886(9) .484(8) .272(7) 11.5 Biso H

loop_
_atom_type_symbol
_atom_type_scat_dispersion_real
_atom_type_scat_dispersion_imag
_atom_type_scat_source
C .002 .002 'International Tables Vol IV Table 2.3.1'
H .0 .0 'International Tables Vol IV Table 2.3.1'
O .008 .006 'International Tables Vol IV Table 2.3.1'
N .004 .006 'International Tables Vol IV Table 2.3.1'
CL .132 .159 'International Tables Vol IV Table 2.3.1'

loop_
_geom_angle_atom_site_label_1
_geom_angle_atom_site_label_2
_geom_angle_atom_site_label_3
_geom_angle
_geom_angle_publ_flag
C(2) C(1) C(14) 118.2(8) yes
C(2) C(1) C(17) 120.3(8) yes
C(14) C(1) C(17) 121.4(8) yes
C(1) C(2) C(3) 123.1(8) yes
C(1) C(2) C(7) 120.1(8) yes
C(3) C(2) C(7) 116.8(8) yes
C(2) C(3) C(4) 121.9(9) yes
C(3) C(4) C(5) 121.0(10) yes
C(4) C(5) C(6) 120.0(10) yes
C(5) C(6) C(7) 120.6(9) yes
C(2) C(7) C(6) 118.8(8) yes
C(2) C(7) C(8) 121.1(8) yes
C(6) C(7) C(8) 120.0(8) yes
C(7) C(8) C(9) 118.3(8) yes
C(7) C(8) C(15) 120.0(8) yes
C(9) C(8) C(15) 121.7(8) yes
C(8) C(9) C(10) 122.4(8) yes
C(8) C(9) C(14) 119.8(8) yes
C(10) C(9) C(14) 117.8(8) yes
C(9) C(10) C(11) 122.2(9) yes
C(10) C(11) C(12) 119.3(9) yes
C(11) C(12) C(13) 121.9(9) yes
C(12) C(13) C(14) 120.3(8) yes
C(1) C(14) C(9) 121.5(8) yes
C(1) C(14) C(13) 120.2(8) yes
C(9) C(14) C(13) 118.3(8) yes
C(8) C(15) C(16) 113.8(7) yes
C(15) C(16) C(29) 111.6(8) yes
C(1) C(17) C(18) 116.3(8) yes
C(17) C(18) C(19) 114.0(9) yes
C(18) C(19) N(20) 112.7(8) yes
C(19) N(20) C(21) 116.4(7) yes
C(19) N(20) C(38) 112.3(7) yes
C(21) N(20) C(38) 108.4(7) yes
N(20) C(21) C(22) 115.6(8) yes
C(21) C(22) O(23) 112.0(8) yes
C(22) O(23) C(24) 113.2(7) yes
O(23) C(24) C(25) 108.4(8) yes
C(24) C(25) O(26) 107.2(8) yes
C(25) O(26) C(27) 111.1(8) yes
O(26) C(27) C(28) 109.4(8) yes
C(27) C(28) N(30) 112.0(8) yes
C(16) C(29) N(30) 110.0(7) yes
C(28) N(30) C(29) 112.7(7) yes
C(28) N(30) C(31) 109.1(7) yes
C(29) N(30) C(31) 115.5(7) yes
N(30) C(31) C(32) 116.2(9) yes
C(31) C(32) O(33) 111.4(9) yes
C(32) O(33) C(34) 114.4(8) yes
O(33) C(34) C(35) 108.8(9) yes
C(34) C(35) O(36) 109.1(9) yes
C(35) O(36) C(37) 113.1(8) yes
O(36) C(37) C(38) 111.4(9) yes
N(20) C(38) C(37) 113.8(9) yes
O(41) Cl(40) O(42) 100.1(8) yes
O(41) Cl(40) O(43) 108.1(8) yes
O(41) Cl(40) O(44) 104.6(8) yes
O(42) Cl(40) O(43) 111.4(6) yes
O(42) Cl(40) O(44) 118.8(6) yes
O(43) Cl(40) O(44) 112.3(7) yes
O(51) Cl(50) O(52) 112.6(5) yes
O(51) Cl(50) O(53) 109.0(7) yes
O(51) Cl(50) O(54) 106.2(7) yes
O(52) Cl(50) O(53) 105.2(7) yes
O(52) Cl(50) O(54) 109.4(6) yes
O(53) Cl(50) O(54) 114.6(8) yes
C(61) C(60) C(65) 117.0(10) yes
C(60) C(61) C(62) 125.0(10) yes
C(61) C(62) C(63) 114.0(10) yes
C(62) C(63) C(64) 123.0(10) yes
C(63) C(64) C(65) 120.0(10) yes
C(60) C(65) C(64) 120.0(10) yes
C(60) C(65) C(66) 117.0(10) yes
C(64) C(65) C(66) 122.0(10) yes
C(2) C(3) H(103) 114(4) no
C(4) C(3) H(103) 124(5) no
C(3) C(4) H(104) 117(5) no
C(5) C(4) H(104) 122(5) no
C(4) C(5) H(105) 119(5) no
C(6) C(5) H(105) 120(5) no
C(5) C(6) H(106) 117(4) no
C(7) C(6) H(106) 123(4) no
C(9) C(10) H(110) 120(4) no
C(11) C(10) H(110) 118(4) no
C(10) C(11) H(111) 118(5) no
C(12) C(11) H(111) 123(5) no
C(11) C(12) H(112) 123(6) no
C(13) C(12) H(112) 115(6) no
C(12) C(13) H(113) 120(3) no
C(14) C(13) H(113) 120(3) no
C(8) C(15) H(115) 111(5) no
C(8) C(15) H(215) 110(4) no
C(16) C(15) H(115) 109(5) no
C(16) C(15) H(215) 106(4) no
H(115) C(15) H(215) 107(6) no
C(15) C(16) H(116) 115(4) no
C(15) C(16) H(216) 101(4) no
C(29) C(16) H(116) 104(4) no
C(29) C(16) H(216) 115(4) no
H(116) C(16) H(216) 110(5) no
C(1) C(17) H(117) 105(4) no
C(1) C(17) H(217) 115(4) no
C(18) C(17) H(117) 107(4) no
C(18) C(17) H(217) 107(4) no
H(117) C(17) H(217) 106(6) no
C(17) C(18) H(118) 100(6) no
C(17) C(18) H(218) 114(3) no
C(19) C(18) H(118) 115(6) no
C(19) C(18) H(218) 108(3) no
H(118) C(18) H(218) 106(7) no
C(18) C(19) H(119) 94(4) no
C(18) C(19) H(219) 113(4) no
N(20) C(19) H(119) 111(4) no
N(20) C(19) H(219) 111(4) no
H(119) C(19) H(219) 114(6) no
N(20) C(21) H(121) 106(5) no
N(20) C(21) H(221) 109(5) no
C(22) C(21) H(121) 112(5) no
C(22) C(21) H(221) 116(5) no
H(121) C(21) H(221) 97(7) no
C(21) C(22) H(122) 115(5) no
C(21) C(22) H(222) 100(5) no
O(23) C(22) H(122) 93(5) no
O(23) C(22) H(222) 104(5) no
H(122) C(22) H(222) 132(7) no
O(23) C(24) H(124) 112(4) no
O(23) C(24) H(224) 113(4) no
C(25) C(24) H(124) 105(4) no
C(25) C(24) H(224) 97(4) no
H(124) C(24) H(224) 120(6) no
C(24) C(25) H(125) 107(4) no
C(24) C(25) H(225) 112(4) no
O(26) C(25) H(125) 115(4) no
O(26) C(25) H(225) 107(4) no
H(125) C(25) H(225) 110(5) no
O(26) C(27) H(127) 110(4) no
O(26) C(27) H(227) 112(4) no
C(28) C(27) H(127) 110(4) no
C(28) C(27) H(227) 102(4) no
H(127) C(27) H(227) 112(5) no
C(27) C(28) H(128) 112(4) no
C(27) C(28) H(228) 109(4) no
N(30) C(28) H(128) 108(4) no
N(30) C(28) H(228) 109(4) no
H(128) C(28) H(228) 108(6) no
C(16) C(29) H(129) 110(4) no
C(16) C(29) H(229) 107(3) no
N(30) C(29) H(129) 115(4) no
N(30) C(29) H(229) 115(3) no
H(129) C(29) H(229) 99(5) no
N(30) C(31) H(131) 100(5) no
N(30) C(31) H(231) 98(5) no
C(32) C(31) H(131) 116(5) no
C(32) C(31) H(231) 113(5) no
H(131) C(31) H(231) 112(7) no
C(31) C(32) H(132) 115(6) no
C(31) C(32) H(232) 115(5) no
O(33) C(32) H(132) 93(6) no
O(33) C(32) H(232) 98(4) no
H(132) C(32) H(232) 120(7) no
O(33) C(34) H(134) 110(7) no
O(33) C(34) H(234) 116(4) no
C(35) C(34) H(134) 106(7) no
C(35) C(34) H(234) 111(4) no
H(134) C(34) H(234) 106(8) no
C(34) C(35) H(135) 113(4) no
C(34) C(35) H(235) 110(4) no
O(36) C(35) H(135) 107(4) no
O(36) C(35) H(235) 111(4) no
H(135) C(35) H(235) 107(6) no
O(36) C(37) H(137) 113(5) no
O(36) C(37) H(237) 113(4) no
C(38) C(37) H(137) 105(5) no
C(38) C(37) H(237) 107(4) no
H(137) C(37) H(237) 107(6) no
N(20) C(38) H(138) 109(4) no
N(20) C(38) H(238) 107(3) no
C(37) C(38) H(138) 99(4) no
C(37) C(38) H(238) 107(3) no
H(138) C(38) H(238) 122(5) no
C(61) C(60) H(160) 130(5) no
C(65) C(60) H(160) 112(5) no
C(60) C(61) H(161) 117(7) no
C(62) C(61) H(161) 117(7) no
C(61) C(62) H(162) 121(5) no
C(63) C(62) H(162) 125(5) no
C(62) C(63) H(163) 122(4) no
C(64) C(63) H(163) 114(4) no
C(63) C(64) H(164) 135(6) no
C(65) C(64) H(164) 102(6) no
C(65) C(66) H(166) 120(7) no
C(65) C(66) H(266) 98(7) no
C(65) C(66) H(366) 103(6) no
H(166) C(66) H(266) 106(10) no
H(166) C(66) H(366) 111(10) no
H(266) C(66) H(366) 119(10) no

loop_
_geom_bond_atom_site_label_1
_geom_bond_atom_site_label_2
_geom_bond_distance
_geom_bond_publ_flag
C(1) C(2) 1.420(10) yes
C(1) C(14) 1.410(10) yes
C(1) C(17) 1.500(10) yes
C(2) C(3) 1.420(10) yes
C(2) C(7) 1.430(10) yes
C(3) C(4) 1.350(10) yes
C(4) C(5) 1.38(2) yes
C(5) C(6) 1.350(10) yes
C(6) C(7) 1.430(10) yes
C(7) C(8) 1.430(10) yes
C(8) C(9) 1.410(10) yes
C(8) C(15) 1.520(10) yes
C(9) C(10) 1.420(10) yes
C(9) C(14) 1.430(10) yes
C(10) C(11) 1.370(10) yes
C(11) C(12) 1.390(10) yes
C(12) C(13) 1.350(10) yes
C(13) C(14) 1.440(10) yes
C(15) C(16) 1.560(10) yes
C(16) C(29) 1.500(10) yes
C(17) C(18) 1.520(10) yes
C(18) C(19) 1.46(2) yes
C(19) N(20) 1.500(10) yes
N(20) C(21) 1.520(10) yes
N(20) C(38) 1.500(10) yes
C(21) C(22) 1.490(10) yes
C(22) O(23) 1.400(10) yes
O(23) C(24) 1.420(10) yes
C(24) C(25) 1.50(2) yes
C(25) O(26) 1.420(10) yes
O(26) C(27) 1.390(10) yes
C(27) C(28) 1.560(10) yes
C(28) N(30) 1.510(10) yes
C(29) N(30) 1.520(10) yes
N(30) C(31) 1.520(10) yes
C(31) C(32) 1.47(2) yes
C(32) O(33) 1.370(10) yes
O(33) C(34) 1.420(10) yes
C(34) C(35) 1.47(2) yes
C(35) O(36) 1.440(10) yes
O(36) C(37) 1.440(10) yes
C(37) C(38) 1.49(2) yes
Cl(40) O(41) 1.38(2) yes
Cl(40) O(42) 1.340(10) yes
Cl(40) O(43) 1.360(10) yes
Cl(40) O(44) 1.330(10) yes
Cl(50) O(51) 1.378(9) yes
Cl(50) O(52) 1.436(9) yes
Cl(50) O(53) 1.340(10) yes
Cl(50) O(54) 1.390(10) yes
C(60) C(61) 1.40(2) yes
C(60) C(65) 1.40(2) yes
C(61) C(62) 1.38(2) yes
C(62) C(63) 1.38(2) yes
C(63) C(64) 1.41(2) yes
C(64) C(65) 1.34(2) yes
C(65) C(66) 1.41(2) yes
C(3) H(103) 1.01(8) no
C(4) H(104) 0.89(8) no
C(5) H(105) 0.84(7) no
C(6) H(106) 1.03(7) no
C(10) H(110) 0.99(6) no
C(11) H(111) 1.07(8) no
C(12) H(112) 0.82(8) no
C(13) H(113) 1.00(5) no
C(15) H(115) 0.93(7) no
C(15) H(215) 0.98(7) no
C(16) H(116) 1.05(7) no
C(16) H(216) 1.00(6) no
C(17) H(117) 0.93(7) no
C(17) H(217) 0.98(6) no
C(18) H(118) 1.10(10) no
C(18) H(218) 1.11(6) no
C(19) H(119) 1.14(8) no
C(19) H(219) 0.97(7) no
C(21) H(121) 0.98(9) no
C(21) H(221) 0.91(7) no
C(22) H(122) 0.95(8) no
C(22) H(222) 0.99(8) no
C(24) H(124) 0.93(6) no
C(24) H(224) 1.11(8) no
C(25) H(125) 1.12(7) no
C(25) H(225) 1.13(7) no
C(27) H(127) 1.17(8) no
C(27) H(227) 1.09(7) no
C(28) H(128) 1.09(7) no
C(28) H(228) 1.09(8) no
C(29) H(129) 1.08(7) no
C(29) H(229) 0.96(6) no
C(31) H(131) 1.02(8) no
C(31) H(231) 1.03(9) no
C(32) H(132) 1.10(10) no
C(32) H(232) 1.05(8) no
C(34) H(134) 0.90(10) no
C(34) H(234) 1.00(8) no
C(35) H(135) 1.13(8) no
C(35) H(235) 1.15(8) no
C(37) H(137) 1.14(9) no
C(37) H(237) 1.12(8) no
C(38) H(138) 1.07(8) no
C(38) H(238) 1.15(6) no
C(60) H(160) 1.10(10) no
C(61) H(161) 0.90(10) no
C(62) H(162) 1.09(9) no
C(63) H(163) 1.13(8) no
C(64) H(164) 1.00(10) no
C(66) H(166) 0.80(10) no
C(66) H(266) 0.80(10) no
C(66) H(366) 0.90(10) no

loop_
_geom_torsion_atom_site_label_1
_geom_torsion_atom_site_label_2
_geom_torsion_atom_site_label_3
_geom_torsion_atom_site_label_4
_geom_torsion
_geom_torsion_publ_flag
C(14) C(1) C(2) C(3) -177.0(8) no
C(14) C(1) C(2) C(7) 3.1(8) no
C(17) C(1) C(2) C(3) 2.8(8) no
C(17) C(1) C(2) C(7) -177.1(8) no
C(2) C(1) C(14) C(9) -9.5(8) no
C(2) C(1) C(14) C(13) 171.0(8) no
C(17) C(1) C(14) C(9) 170.7(8) no
C(17) C(1) C(14) C(13) -8.8(8) no
C(2) C(1) C(17) C(18) 114.2(8) no
C(14) C(1) C(17) C(18) -66.0(8) no
C(1) C(2) C(3) C(4) 177.0(9) no
C(7) C(2) C(3) C(4) -3.1(9) no
C(1) C(2) C(7) C(6) -173.2(8) no
C(1) C(2) C(7) C(8) 5.4(8) no
C(3) C(2) C(7) C(6) 7.0(8) no
C(3) C(2) C(7) C(8) -174.4(8) no
C(2) C(3) C(4) C(5) -3.0(10) no
C(3) C(4) C(5) C(6) 6.0(10) no
C(4) C(5) C(6) C(7) -1.5(9) no
C(5) C(6) C(7) C(2) -4.9(9) no
C(5) C(6) C(7) C(8) 176.5(9) no
C(2) C(7) C(8) C(9) -7.6(8) no
C(2) C(7) C(8) C(15) 169.7(8) no
C(6) C(7) C(8) C(9) 171.0(8) no
C(6) C(7) C(8) C(15) -11.7(8) no
C(7) C(8) C(9) C(10) -175.3(8) no
C(7) C(8) C(9) C(14) 1.3(8) no
C(15) C(8) C(9) C(10) 7.4(8) no
C(15) C(8) C(9) C(14) -176.0(8) no
C(7) C(8) C(15) C(16) -62.8(8) no
C(9) C(8) C(15) C(16) 114.5(8) no
C(8) C(9) C(10) C(11) 174.1(9) no
C(14) C(9) C(10) C(11) -2.6(9) no
C(8) C(9) C(14) C(1) 7.3(8) no
C(8) C(9) C(14) C(13) -173.2(8) no
C(10) C(9) C(14) C(1) -175.9(8) no
C(10) C(9) C(14) C(13) 3.5(8) no
C(9) C(10) C(11) C(12) -1.4(9) no
C(10) C(11) C(12) C(13) 4.0(10) no
C(11) C(12) C(13) C(14) -3.4(9) no
C(8) C(15) C(16) C(29) -40.9(8) no
C(15) C(16) C(29) N(30) -172.0(7) no
C(1) C(17) C(18) C(19) -36.4(8) no
C(17) C(18) C(19) N(20) -173.8(8) no
C(18) C(19) N(20) C(21) -64.1(8) no
C(18) C(19) N(20) C(38) 170.1(8) no
C(19) N(20) C(21) C(22) -43.2(8) no
C(38) N(20) C(21) C(22) 84.6(8) no
C(19) N(20) C(38) C(37) -58.6(8) no
C(21) N(20) C(38) C(37) 171.3(8) no
N(20) C(21) C(22) O(23) -62.3(8) no
C(21) C(22) O(23) C(24) 166.8(8) no
C(22) O(23) C(24) C(25) -175.4(8) no
O(23) C(24) C(25) O(26) 67.9(7) no
C(24) C(25) O(26) C(27) -178.9(8) no
C(25) O(26) C(27) C(28) 175.0(8) no
O(26) C(27) C(28) N(30) 84.4(8) no
C(27) C(28) N(30) C(29) -59.2(8) no
C(27) C(28) N(30) C(31) 171.1(8) no
C(16) C(29) N(30) C(28) 176.2(8) no
C(16) C(29) N(30) C(31) -57.5(8) no
C(28) N(30) C(31) C(32) 81.2(9) no
C(29) N(30) C(31) C(32) -46.9(8) no
N(30) C(31) C(32) O(33) -58.6(8) no
C(31) C(32) O(33) C(34) 170.2(9) no
C(32) O(33) C(34) C(35) -176.1(9) no
O(33) C(34) C(35) O(36) 68.2(8) no
C(34) C(35) O(36) C(37) 179.6(9) no
C(35) O(36) C(37) C(38) 171.1(9) no
O(36) C(37) C(38) N(20) 83.5(8) no
C(65) C(60) C(61) C(62) -4.0(10) no
C(61) C(60) C(65) C(64) 4.0(10) no
C(61) C(60) C(65) C(66) -179.0(10) no
C(60) C(61) C(62) C(63) 5.0(10) no
C(61) C(62) C(63) C(64) -5.0(10) no
C(62) C(63) C(64) C(65) 6.0(10) no
C(63) C(64) C(65) C(60) -5.0(10) no
C(63) C(64) C(65) C(66) 179.0(10) no
